data_1518299
loop_
_publ_author_name
'Yun, Young Sook'
'Fukaya, Haruhiko'
'Nakane, Takahisa'
'Takano, Akihito'
'Takahashi, Shigeru'
'Takahashi, Yuji'
'Inoue, Hideshi'

_publ_section_title
;
 A New Bis-seco-abietane Diterpenoid from Hyptis crenata Pohl ex Benth.
;
_journal_issue 23
_journal_name_full 'Organic letters'
_journal_page_first 6188
_journal_paper_doi 10.1021/ol503086n
_journal_volume 16
_journal_year 2014
_chemical_absolute_configuration unk
_chemical_formula_moiety 'C22 H28 O8'
_chemical_formula_sum 'C22 H28 O8'
_chemical_formula_weight 420.44
_space_group_IT_number 4
_symmetry_cell_setting monoclinic
_symmetry_space_group_name_Hall 'P 2yb'
_symmetry_space_group_name_H-M 'P 1 21 1'
_atom_sites_solution_hydrogens geom
_atom_sites_solution_primary direct
_atom_sites_solution_secondary difmap
_audit_creation_date 'June 28 2014'
_audit_creation_method SHELXL-97
_audit_update_record
;
2014-07-05 # Formatted by publCIF
;
_cell_angle_alpha 90.00
_cell_angle_beta 98.4960(13)
_cell_angle_gamma 90.00
_cell_formula_units_Z 2
_cell_length_a 9.7368(11)
_cell_length_b 10.0377(11)
_cell_length_c 10.8538(12)
_cell_measurement_reflns_used 2213
_cell_measurement_temperature 90
_cell_measurement_theta_max 27.50
_cell_measurement_theta_min 2.62
_cell_volume 1049.2(2)
_computing_cell_refinement 'APEX2 (Bruker AXS, 2006)'
_computing_data_collection 'APEX2 (Bruker AXS, 2006)'
_computing_data_reduction 'SAINT (Bruker AXS, 2004)'
_computing_molecular_graphics 'XSHEL (Bruker AXS,2002)'
_computing_publication_material 'XCIF (Bruker AXS, 2001)'
_computing_structure_refinement 'SHELXL-97 (Sheldrick, 1997)'
_computing_structure_solution 'SHELXS-97 (Sheldrick, 1997)'
_diffrn_ambient_temperature 90
_diffrn_detector_area_resol_mean 8.333
_diffrn_measured_fraction_theta_full 0.998
_diffrn_measured_fraction_theta_max 0.998
_diffrn_measurement_device_type 'Bruker APEXII CCD area detector'
_diffrn_measurement_method 'phi and omega scans'
_diffrn_radiation_monochromator 'Bruker Helios multilayer confocal mirror'
_diffrn_radiation_source 'Bruker TXS fine-focus rotating anode'
_diffrn_radiation_type MoK\a
_diffrn_radiation_wavelength 0.71073
_diffrn_reflns_av_R_equivalents 0.0210
_diffrn_reflns_av_sigmaI/netI 0.0345
_diffrn_reflns_limit_h_max 11
_diffrn_reflns_limit_h_min -9
_diffrn_reflns_limit_k_max 10
_diffrn_reflns_limit_k_min -11
_diffrn_reflns_limit_l_max 12
_diffrn_reflns_limit_l_min -12
_diffrn_reflns_number 5155
_diffrn_reflns_theta_full 25.01
_diffrn_reflns_theta_max 25.01
_diffrn_reflns_theta_min 2.11
_exptl_absorpt_coefficient_mu 0.101
_exptl_absorpt_correction_T_max 0.9920
_exptl_absorpt_correction_T_min 0.9860
_exptl_absorpt_correction_type analytical
_exptl_absorpt_process_details
;
Crystal Faces plugin in Bruker APEX2 software
;
_exptl_crystal_colour colouless
_exptl_crystal_density_diffrn 1.331
_exptl_crystal_density_method 'not measured'
_exptl_crystal_description block
_exptl_crystal_F_000 448
_exptl_crystal_size_max 0.14
_exptl_crystal_size_mid 0.08
_exptl_crystal_size_min 0.08
_refine_diff_density_max 0.178
_refine_diff_density_min -0.172
_refine_diff_density_rms 0.036
_refine_ls_abs_structure_details 'Flack H D (1983), Acta Cryst. A39, 876-881'
_refine_ls_abs_structure_Flack -0.5(8)
_refine_ls_extinction_method none
_refine_ls_goodness_of_fit_ref 1.047
_refine_ls_hydrogen_treatment constr
_refine_ls_matrix_type full
_refine_ls_number_parameters 277
_refine_ls_number_reflns 3122
_refine_ls_number_restraints 83
_refine_ls_restrained_S_all 1.033
_refine_ls_R_factor_all 0.0340
_refine_ls_R_factor_gt 0.0313
_refine_ls_shift/su_max 0.000
_refine_ls_shift/su_mean 0.000
_refine_ls_structure_factor_coef Fsqd
_refine_ls_weighting_details 'calc w=1/[\s^2^(Fo^2^)+(0.0364P)^2^+0.1367P] where P=(Fo^2^+2Fc^2^)/3'
_refine_ls_weighting_scheme calc
_refine_ls_wR_factor_gt 0.0708
_refine_ls_wR_factor_ref 0.0726
_reflns_number_gt 2950
_reflns_number_total 3122
_reflns_threshold_expression >2sigma(I)
_cod_data_source_file ol503086n_si_001.cif
_cod_data_source_block p21_a
_cod_depositor_comments 'Adding full bibliography for 1518299.cif.'
_cod_original_sg_symbol_H-M 'P 21     '
_cod_database_code 1518299

loop_
_symmetry_equiv_pos_as_xyz
'x, y, z'
'-x, y+1/2, -z'

loop_
_atom_site_label
_atom_site_type_symbol
_atom_site_fract_x
_atom_site_fract_y
_atom_site_fract_z
_atom_site_U_iso_or_equiv
_atom_site_adp_type
_atom_site_occupancy
_atom_site_symmetry_multiplicity
_atom_site_calc_flag
_atom_site_refinement_flags
C1 C 0.8596(2) 0.0768(2) 0.28831(18) 0.0175(4) Uani 1 1 d U
H1A H 0.8803 -0.0092 0.3317 0.021 Uiso 1 1 calc R
H1B H 0.7733 0.1131 0.3135 0.021 Uiso 1 1 calc R
C2 C 0.8382(2) 0.0542(2) 0.14816(19) 0.0225(5) Uani 1 1 d U
H2A H 0.7567 -0.0041 0.1241 0.027 Uiso 1 1 calc R
H2B H 0.8202 0.1404 0.1044 0.027 Uiso 1 1 calc R
C3 C 0.9666(2) -0.0103(2) 0.11031(18) 0.0239(5) Uani 1 1 d U
H3A H 0.9510 -0.0251 0.0191 0.029 Uiso 1 1 calc R
H3B H 0.9806 -0.0984 0.1512 0.029 Uiso 1 1 calc R
C4 C 1.0992(2) 0.0734(2) 0.14471(17) 0.0181(4) Uani 1 1 d U
C5 C 1.11563(19) 0.1201(2) 0.28218(17) 0.0141(4) Uani 1 1 d U
H5 H 1.1877 0.1918 0.2936 0.017 Uiso 1 1 calc R
C6 C 1.15819(19) 0.0119(2) 0.38159(16) 0.0150(4) Uani 1 1 d U
H6 H 1.1070 -0.0726 0.3571 0.018 Uiso 1 1 calc R
C7 C 1.3128(2) -0.0157(2) 0.41004(17) 0.0174(4) Uani 1 1 d U
C8 C 0.82384(18) 0.3792(2) 0.26212(16) 0.0131(4) Uani 1 1 d U
C9 C 0.94850(19) 0.3210(2) 0.29420(17) 0.0123(4) Uani 1 1 d U
C10 C 0.98145(18) 0.17573(19) 0.32711(17) 0.0125(4) Uani 1 1 d U
C11 C 1.07302(18) 0.41094(19) 0.31686(17) 0.0123(4) Uani 1 1 d U
C12 C 0.59038(19) 0.3983(2) 0.22203(18) 0.0179(4) Uani 1 1 d U
C13 C 0.6503(2) 0.5334(2) 0.22514(16) 0.0143(4) Uani 1 1 d U
C14 C 0.78834(19) 0.5195(2) 0.24727(15) 0.0124(4) Uani 1 1 d U
H14 H 0.8534 0.5906 0.2525 0.015 Uiso 1 1 calc R
C15 C 0.56271(19) 0.6573(2) 0.20878(18) 0.0176(4) Uani 1 1 d U
H15 H 0.4871 0.6472 0.2612 0.021 Uiso 1 1 calc R
C16 C 0.4940(2) 0.6718(3) 0.0738(2) 0.0331(6) Uani 1 1 d U
H16A H 0.4304 0.7480 0.0666 0.050 Uiso 1 1 calc R
H16B H 0.4419 0.5905 0.0477 0.050 Uiso 1 1 calc R
H16C H 0.5654 0.6861 0.0204 0.050 Uiso 1 1 calc R
C17 C 0.6476(2) 0.7790(2) 0.2555(2) 0.0282(5) Uani 1 1 d U
H17A H 0.6832 0.7680 0.3442 0.042 Uiso 1 1 calc R
H17B H 0.5887 0.8586 0.2440 0.042 Uiso 1 1 calc R
H17C H 0.7255 0.7890 0.2086 0.042 Uiso 1 1 calc R
C19 C 1.2252(2) -0.0097(2) 0.12184(19) 0.0269(5) Uani 1 1 d U
H19A H 1.2169 -0.0323 0.0332 0.040 Uiso 1 1 calc R
H19B H 1.2288 -0.0917 0.1712 0.040 Uiso 1 1 calc R
H19C H 1.3103 0.0418 0.1465 0.040 Uiso 1 1 calc R
C18 C 1.0938(2) 0.1971(2) 0.06072(18) 0.0217(5) Uani 1 1 d U
H18A H 1.1790 0.2491 0.0826 0.033 Uiso 1 1 calc R
H18B H 1.0134 0.2518 0.0725 0.033 Uiso 1 1 calc R
H18C H 1.0854 0.1691 -0.0266 0.033 Uiso 1 1 calc R
C20 C 1.01862(19) 0.1616(2) 0.46821(17) 0.0148(4) Uani 1 1 d U
C21 C 1.5340(2) 0.0756(3) 0.4724(2) 0.0319(6) Uani 1 1 d U
H21A H 1.5584 0.0001 0.5287 0.048 Uiso 1 1 calc R
H21B H 1.5775 0.1568 0.5101 0.048 Uiso 1 1 calc R
H21C H 1.5672 0.0586 0.3929 0.048 Uiso 1 1 calc R
C22 C 1.19678(19) 0.5856(2) 0.23836(18) 0.0199(5) Uani 1 1 d U
H22A H 1.2016 0.6368 0.3157 0.030 Uiso 1 1 calc R
H22B H 1.1898 0.6468 0.1674 0.030 Uiso 1 1 calc R
H22C H 1.2808 0.5312 0.2410 0.030 Uiso 1 1 calc R
O1 O 1.11511(13) 0.06489(14) 0.49452(11) 0.0168(3) Uani 1 1 d U
O2 O 0.96900(14) 0.21750(15) 0.54894(12) 0.0202(3) Uani 1 1 d U
O3 O 1.36274(15) -0.12328(16) 0.39426(15) 0.0306(4) Uani 1 1 d U
O4 O 1.38457(14) 0.09207(15) 0.45112(13) 0.0224(3) Uani 1 1 d U
O5 O 1.16203(13) 0.40041(13) 0.40617(12) 0.0176(3) Uani 1 1 d U
O6 O 1.07596(12) 0.49968(13) 0.22497(11) 0.0147(3) Uani 1 1 d U
O7 O 0.69974(13) 0.30776(13) 0.24398(13) 0.0171(3) Uani 1 1 d U
O8 O 0.47233(14) 0.36044(16) 0.20574(14) 0.0269(4) Uani 1 1 d U

loop_
_atom_site_aniso_label
_atom_site_aniso_U_11
_atom_site_aniso_U_22
_atom_site_aniso_U_33
_atom_site_aniso_U_23
_atom_site_aniso_U_13
_atom_site_aniso_U_12
C1 0.0186(10) 0.0110(11) 0.0229(10) 0.0039(9) 0.0028(8) -0.0010(9)
C2 0.0290(12) 0.0128(11) 0.0233(11) 0.0007(9) -0.0041(9) -0.0053(9)
C3 0.0424(13) 0.0122(12) 0.0152(10) -0.0012(9) -0.0025(9) -0.0005(10)
C4 0.0295(11) 0.0124(11) 0.0131(10) -0.0002(9) 0.0056(8) 0.0015(9)
C5 0.0178(10) 0.0118(11) 0.0133(9) 0.0020(8) 0.0043(7) 0.0003(8)
C6 0.0201(10) 0.0137(11) 0.0120(9) -0.0001(8) 0.0050(7) 0.0021(8)
C7 0.0234(10) 0.0147(11) 0.0141(10) 0.0036(9) 0.0030(8) 0.0017(9)
C8 0.0160(9) 0.0134(11) 0.0101(9) -0.0020(8) 0.0025(7) -0.0030(8)
C9 0.0160(10) 0.0124(10) 0.0086(9) -0.0005(8) 0.0025(7) 0.0000(8)
C10 0.0144(9) 0.0100(11) 0.0136(9) 0.0003(8) 0.0035(7) -0.0005(8)
C11 0.0138(9) 0.0106(11) 0.0131(9) -0.0021(8) 0.0036(8) 0.0025(7)
C12 0.0150(10) 0.0197(12) 0.0184(10) -0.0038(9) 0.0007(8) 0.0013(9)
C13 0.0175(10) 0.0160(11) 0.0097(9) -0.0011(8) 0.0031(7) 0.0000(8)
C14 0.0167(10) 0.0138(10) 0.0071(9) 0.0000(8) 0.0030(7) 0.0001(8)
C15 0.0137(10) 0.0203(11) 0.0194(10) 0.0036(9) 0.0042(8) 0.0044(8)
C16 0.0316(13) 0.0392(16) 0.0282(12) 0.0080(12) 0.0032(10) 0.0172(11)
C17 0.0221(11) 0.0145(12) 0.0495(15) 0.0011(11) 0.0109(10) 0.0030(9)
C19 0.0431(13) 0.0199(13) 0.0208(11) 0.0029(10) 0.0147(9) 0.0090(11)
C18 0.0364(12) 0.0170(12) 0.0131(10) 0.0020(9) 0.0085(9) 0.0038(9)
C20 0.0156(10) 0.0115(11) 0.0179(10) 0.0029(9) 0.0044(8) -0.0032(8)
C21 0.0171(11) 0.0422(16) 0.0359(13) -0.0115(12) 0.0025(9) -0.0037(10)
C22 0.0155(10) 0.0191(12) 0.0256(11) 0.0003(10) 0.0046(8) -0.0058(9)
O1 0.0206(7) 0.0181(8) 0.0121(7) 0.0027(6) 0.0040(5) 0.0045(6)
O2 0.0267(8) 0.0201(8) 0.0158(7) -0.0001(7) 0.0099(6) 0.0020(6)
O3 0.0237(8) 0.0207(9) 0.0466(10) -0.0011(8) 0.0022(7) 0.0056(7)
O4 0.0177(7) 0.0244(9) 0.0249(8) -0.0044(7) 0.0024(6) 0.0002(6)
O5 0.0179(7) 0.0164(8) 0.0170(7) 0.0005(6) -0.0024(6) -0.0009(6)
O6 0.0142(7) 0.0148(8) 0.0152(6) 0.0031(6) 0.0024(5) -0.0025(6)
O7 0.0119(7) 0.0123(8) 0.0266(8) -0.0023(6) 0.0012(6) -0.0016(5)
O8 0.0140(7) 0.0246(9) 0.0416(9) -0.0055(8) 0.0020(6) -0.0026(6)

loop_
_atom_type_symbol
_atom_type_description
_atom_type_scat_dispersion_real
_atom_type_scat_dispersion_imag
_atom_type_scat_source
C C 0.0033 0.0016 'International Tables Vol C Tables 4.2.6.8 and 6.1.1.4'
H H 0.0000 0.0000 'International Tables Vol C Tables 4.2.6.8 and 6.1.1.4'
O O 0.0106 0.0060 'International Tables Vol C Tables 4.2.6.8 and 6.1.1.4'

loop_
_geom_angle_atom_site_label_1
_geom_angle_atom_site_label_2
_geom_angle_atom_site_label_3
_geom_angle
C2 C1 C10 110.58(16)
C2 C1 H1A 109.5
C10 C1 H1A 109.5
C2 C1 H1B 109.5
C10 C1 H1B 109.5
H1A C1 H1B 108.1
C3 C2 C1 109.73(16)
C3 C2 H2A 109.7
C1 C2 H2A 109.7
C3 C2 H2B 109.7
C1 C2 H2B 109.7
H2A C2 H2B 108.2
C2 C3 C4 113.36(17)
C2 C3 H3A 108.9
C4 C3 H3A 108.9
C2 C3 H3B 108.9
C4 C3 H3B 108.9
H3A C3 H3B 107.7
C19 C4 C18 107.55(16)
C19 C4 C3 109.02(17)
C18 C4 C3 110.07(16)
C19 C4 C5 110.42(16)
C18 C4 C5 108.47(16)
C3 C4 C5 111.24(16)
C6 C5 C4 116.05(16)
C6 C5 C10 100.58(14)
C4 C5 C10 115.85(15)
C6 C5 H5 107.9
C4 C5 H5 107.9
C10 C5 H5 107.9
O1 C6 C7 107.25(14)
O1 C6 C5 104.52(15)
C7 C6 C5 115.26(16)
O1 C6 H6 109.9
C7 C6 H6 109.9
C5 C6 H6 109.9
O3 C7 O4 124.95(19)
O3 C7 C6 122.91(19)
O4 C7 C6 112.12(17)
C9 C8 O7 122.90(17)
C9 C8 C14 129.79(18)
O7 C8 C14 107.21(15)
C8 C9 C11 117.15(17)
C8 C9 C10 128.81(17)
C11 C9 C10 113.57(15)
C9 C10 C20 109.55(16)
C9 C10 C1 114.91(15)
C20 C10 C1 105.66(15)
C9 C10 C5 115.16(15)
C20 C10 C5 101.21(14)
C1 C10 C5 109.05(15)
O5 C11 O6 124.37(17)
O5 C11 C9 123.07(18)
O6 C11 C9 112.52(15)
O8 C12 O7 120.66(19)
O8 C12 C13 131.52(19)
O7 C12 C13 107.82(15)
C14 C13 C12 107.01(17)
C14 C13 C15 130.15(18)
C12 C13 C15 122.83(17)
C13 C14 C8 109.69(17)
C13 C14 H14 125.2
C8 C14 H14 125.2
C13 C15 C17 110.76(16)
C13 C15 C16 110.67(17)
C17 C15 C16 112.59(19)
C13 C15 H15 107.5
C17 C15 H15 107.5
C16 C15 H15 107.5
C15 C16 H16A 109.5
C15 C16 H16B 109.5
H16A C16 H16B 109.5
C15 C16 H16C 109.5
H16A C16 H16C 109.5
H16B C16 H16C 109.5
C15 C17 H17A 109.5
C15 C17 H17B 109.5
H17A C17 H17B 109.5
C15 C17 H17C 109.5
H17A C17 H17C 109.5
H17B C17 H17C 109.5
C4 C19 H19A 109.5
C4 C19 H19B 109.5
H19A C19 H19B 109.5
C4 C19 H19C 109.5
H19A C19 H19C 109.5
H19B C19 H19C 109.5
C4 C18 H18A 109.5
C4 C18 H18B 109.5
H18A C18 H18B 109.5
C4 C18 H18C 109.5
H18A C18 H18C 109.5
H18B C18 H18C 109.5
O2 C20 O1 121.58(17)
O2 C20 C10 128.82(17)
O1 C20 C10 109.45(15)
O4 C21 H21A 109.5
O4 C21 H21B 109.5
H21A C21 H21B 109.5
O4 C21 H21C 109.5
H21A C21 H21C 109.5
H21B C21 H21C 109.5
O6 C22 H22A 109.5
O6 C22 H22B 109.5
H22A C22 H22B 109.5
O6 C22 H22C 109.5
H22A C22 H22C 109.5
H22B C22 H22C 109.5
C20 O1 C6 111.27(14)
C7 O4 C21 115.25(17)
C11 O6 C22 115.29(14)
C12 O7 C8 108.25(15)

loop_
_geom_bond_atom_site_label_1
_geom_bond_atom_site_label_2
_geom_bond_distance
C1 C2 1.522(3)
C1 C10 1.557(3)
C1 H1A 0.9900
C1 H1B 0.9900
C2 C3 1.518(3)
C2 H2A 0.9900
C2 H2B 0.9900
C3 C4 1.539(3)
C3 H3A 0.9900
C3 H3B 0.9900
C4 C19 1.534(3)
C4 C18 1.536(3)
C4 C5 1.549(3)
C5 C6 1.544(3)
C5 C10 1.564(3)
C5 H5 1.0000
C6 O1 1.454(2)
C6 C7 1.517(3)
C6 H6 1.0000
C7 O3 1.207(2)
C7 O4 1.329(2)
C8 C9 1.346(3)
C8 O7 1.394(2)
C8 C14 1.454(3)
C9 C11 1.503(3)
C9 C10 1.524(3)
C10 C20 1.527(3)
C11 O5 1.206(2)
C11 O6 1.341(2)
C12 O8 1.199(2)
C12 O7 1.394(2)
C12 C13 1.474(3)
C13 C14 1.337(3)
C13 C15 1.504(3)
C14 H14 0.9500
C15 C17 1.519(3)
C15 C16 1.525(3)
C15 H15 1.0000
C16 H16A 0.9800
C16 H16B 0.9800
C16 H16C 0.9800
C17 H17A 0.9800
C17 H17B 0.9800
C17 H17C 0.9800
C19 H19A 0.9800
C19 H19B 0.9800
C19 H19C 0.9800
C18 H18A 0.9800
C18 H18B 0.9800
C18 H18C 0.9800
C20 O2 1.201(2)
C20 O1 1.351(2)
C21 O4 1.449(2)
C21 H21A 0.9800
C21 H21B 0.9800
C21 H21C 0.9800
C22 O6 1.448(2)
C22 H22A 0.9800
C22 H22B 0.9800
C22 H22C 0.9800
